data_7135308
loop_
_publ_author_name
'Burnett, Stuart'
'Kennedy, Alan'
'Mansell, Stephen M.'
'Weetman, Catherine Ellen'

_publ_section_title
;
 Fluorenyl-Tethered N-Heterocyclic Carbene Complexes of the Heavy Alkali
 Metals
;
_journal_name_full 'Chemical Communications'
_journal_paper_doi 10.1039/D5CC06477E
_journal_year 2026
_chemical_formula_moiety 'C27 H25 N2 Rb1'
_chemical_formula_sum 'C27 H25 N2 Rb'
_chemical_formula_weight 462.96
_chemical_properties_physical Air-sensitive,Moisture-sensitive,Oxygen-sensitive
_space_group_crystal_system monoclinic
_space_group_IT_number 14
_space_group_name_Hall '-P 2ybc'
_space_group_name_H-M_alt 'P 1 21/c 1'
_atom_sites_solution_hydrogens geom
_audit_creation_date 2025-07-07
_audit_creation_method
;
Olex2 1.5
(compiled 2025.05.31 svn.r86d253d1 for OlexSys, GUI svn.r7254)
;
_audit_update_record
;
2025-11-10 deposited with the CCDC.	2025-12-04 downloaded from the CCDC.
;
_cell_angle_alpha 90
_cell_angle_beta 101.790(1)
_cell_angle_gamma 90
_cell_formula_units_Z 8
_cell_length_a 14.3566(1)
_cell_length_b 11.8396(1)
_cell_length_c 26.4983(3)
_cell_measurement_reflns_used 25445
_cell_measurement_temperature 100(2)
_cell_measurement_theta_max 72.6930
_cell_measurement_theta_min 3.1290
_cell_volume 4409.06(7)
_computing_cell_refinement 'CrysAlisPro 1.171.44.94a (Rigaku OD, 2025)'
_computing_data_collection 'CrysAlisPro system (CCD 44.94a 64-bit (release 17-02-2025))'
_computing_data_reduction 'CrysAlisPro 1.171.44.94a (Rigaku OD, 2025)'
_computing_molecular_graphics 'Olex2 1.5 (Dolomanov et al., 2009)'
_computing_publication_material 'Olex2 1.5 (Dolomanov et al., 2009)'
_computing_structure_refinement 'SHELXL 2019/3 (Sheldrick, 2015)'
_diffrn_ambient_environment N~2~
_diffrn_ambient_temperature 100(2)
_diffrn_detector 'Hybrid Pixel Array Detector'
_diffrn_detector_area_resol_mean 10.0000
_diffrn_detector_type HyPix3000
_diffrn_measured_fraction_theta_full 0.997
_diffrn_measured_fraction_theta_max 0.991
_diffrn_measurement_details
;
List of Runs (angles in degrees, time in seconds):

  # Type    Start    End  Width  t~exp~   \w     \q     \k     \f   Frames
#--------------------------------------------------------------------------
  1  \w   -106.00 -75.00   0.50    5.00    --  -40.33 156.00 -17.00   62
  2  \w    -72.00 -26.00   0.50    5.00    --  -40.33 120.00-173.00   92
  3  \w    -96.00 -53.00   0.50    5.00    --  -40.33-156.00 -54.00   86
  4  \w     55.00 103.00   0.50    5.00    --   40.33 156.00 -17.00   96
  5  \w     76.00 102.00   0.50    5.00    --   40.33-156.00 -54.00   52
  6  \w     36.00  61.00   0.50    5.00    --   40.33-156.00 -54.00   50
  7  \w     21.00  47.00   0.50    5.00    --   40.33-120.00 102.00   52
  8  \w   -110.00 -84.00   0.50   10.00    -- -104.00 156.00 -17.00   52
  9  \w   -131.00-106.00   0.50   10.00    -- -104.00-156.00 -54.00   50
 10  \w   -132.00-106.00   0.50   10.00    -- -104.00-120.00 102.00   52
 11  \w    -99.00 -74.00   0.50   10.00    -- -104.00 120.00-173.00   50
 12  \w     60.00  85.00   0.50   10.00    --  104.00-156.00 -54.00   50
 13  \w     51.00  76.00   0.50   10.00    --  104.00-120.00 102.00   50
 14  \w     83.00 108.00   0.50   10.00    --  104.00 156.00 -17.00   50
 15  \w   -108.00 -17.00   0.50    5.00    --  -40.33 -64.00 -30.00  182
 16  \w   -109.00 -13.00   0.50    5.00    --  -40.33 -77.00 -60.00  192
 17  \w    -20.00  28.00   0.50    5.00    --  -40.33  25.00 150.00   96
 18  \w   -106.00 -26.00   0.50    5.00    --  -40.33 -38.00 150.00  160
 19  \w    -31.00  30.00   0.50    5.00    --  -40.33  25.00 -60.00  122
 20  \w    -28.00  -3.00   0.50    5.00    --  -40.33  64.00 150.00   50
 21  \w   -115.00 -41.00   0.50    5.00    --  -40.33-178.00 -90.00  148
 22  \w    -63.00 -30.00   0.50    5.00    --  -40.33  64.00 150.00   66
 23  \w    -51.00 -26.00   0.50    5.00    --  -40.33  50.00 -30.00   50
 24  \w     33.00  58.00   0.50    5.00    --   40.33  64.00  30.00   50
 25  \w    -29.00  18.00   0.50    5.00    --   40.33 -25.00   0.00   94
 26  \w     62.00  87.00   0.50    5.00    --   40.33-178.00  30.00   50
 27  \w     63.00 108.00   0.50    5.00    --   40.33 178.00-120.00   90
 28  \w     91.00 117.00   0.50    5.00    --   40.33-178.00  30.00   52
 29  \w     14.00  39.00   0.50    5.00    --   40.33 -64.00 -60.00   50
 30  \w     26.00  52.00   0.50    5.00    --   40.33  38.00 150.00   52
 31  \w     77.00 103.00   0.50    5.00    --   40.33  25.00-120.00   52
 32  \w     32.00  64.00   0.50    5.00    --   40.33  25.00-120.00   64
 33  \w     30.00  65.00   0.50    5.00    --   40.33-112.00-180.00   70
 34  \w     81.00 106.00   0.50    5.00    --   40.33  64.00  30.00   50
 35  \w    -25.00   8.00   0.50    5.00    --   40.33 -12.00 -30.00   66
 36  \w   -168.00 -77.00   0.50   10.00    -- -104.00 -77.00 -60.00  182
 37  \w   -104.00 -60.00   0.50   10.00    -- -104.00  77.00 120.00   88
 38  \w   -115.00 -90.00   0.50   10.00    -- -104.00 -25.00-180.00   50
 39  \w   -158.00-122.00   0.50   10.00    -- -104.00 -25.00-180.00   72
 40  \w    -68.00 -36.00   0.50   10.00    -- -104.00  59.00   0.00   64
 41  \w   -106.00 -81.00   0.50   10.00    -- -104.00  96.00-120.00   50
 42  \w   -105.00 -76.00   0.50   10.00    -- -104.00  96.00 -90.00   58
 43  \w    -56.00 -30.00   0.50   10.00    -- -104.00  96.00 -90.00   52
 44  \w    -63.00 -36.00   0.50   10.00    -- -104.00 136.00  56.13   54
 45  \w    -78.00 -30.00   0.50   10.00    -- -104.00  96.00-150.00   96
 46  \w   -174.00 -98.00   0.50   10.00    -- -104.00 -25.00  90.00  152
 47  \w   -121.00 -96.00   0.50   10.00    -- -104.00 136.00  56.13   50
 48  \w   -105.00 -35.00   0.50   10.00    -- -104.00  77.00-150.00  140
 49  \w    -76.00 -50.00   0.50   10.00    -- -104.00 145.00  90.00   52
 50  \w   -127.00-101.00   0.50   10.00    -- -104.00 145.00  90.00   52
 51  \w   -171.00 -82.00   0.50   10.00    -- -104.00 -59.00   0.00  178
 52  \w   -108.00 -80.00   0.50   10.00    -- -104.00 -68.00-150.00   56
 53  \w   -103.00 -35.00   0.50   10.00    -- -104.00  77.00 -90.00  136
 54  \w   -157.00-131.00   0.50   10.00    -- -104.00 -68.00-150.00   52
 55  \w    -78.00 -40.00   0.50   10.00    -- -104.00 117.00 120.00   76
 56  \w    -75.00 -49.00   0.50   10.00    -- -104.00  68.00  90.00   52
 57  \w   -169.00-143.00   0.50   10.00    -- -104.00 -25.00-120.00   52
 58  \w   -104.00 -79.00   0.50   10.00    -- -104.00-117.00 -30.00   50
 59  \w    -68.00 -39.00   0.50   10.00    -- -104.00  59.00  60.00   58
 60  \w   -172.00-137.00   0.50   10.00    -- -104.00 -96.00 120.00   70
 61  \w   -109.00 -83.00   0.50   10.00    -- -104.00 117.00 120.00   52
 62  \w    -79.00 -54.00   0.50   10.00    -- -104.00  68.00-150.00   50
 63  \w    -71.00 -35.00   0.50   10.00    -- -104.00 145.00-120.00   72
 64  \w   -152.00-127.00   0.50   10.00    -- -104.00 -72.00-121.21   50
 65  \w   -127.00 -86.00   0.50   10.00    -- -104.00 145.00-120.00   82
 66  \w   -162.00-114.00   0.50   10.00    -- -104.00 -77.00 -90.00   96
 67  \w    -91.00 -38.00   0.50   10.00    -- -104.00  77.00   0.00  106
 68  \w   -109.00 -42.00   0.50   10.00    -- -104.00 117.00 -30.00  134
 69  \w   -148.00-102.00   0.50   10.00    -- -104.00 -42.00-120.00   92
 70  \w    -68.00 -39.00   0.50   10.00    -- -104.00  59.00 150.00   58
 71  \w    -55.00 -30.00   0.50   10.00    -- -104.00  96.00-120.00   50
 72  \w    -95.00 -69.00   0.50   10.00    -- -104.00  96.00 150.00   52
 73  \w    -87.00 -36.00   0.50   10.00    -- -104.00  70.00 -44.58  102
 74  \w   -131.00 -90.00   0.50   10.00    -- -104.00 -33.00  90.00   82
 75  \w   -133.00-106.00   0.50   10.00    -- -104.00 -25.00 120.00   54
 76  \w   -147.00-122.00   0.50   10.00    -- -104.00 -33.00 -30.00   50
 77  \w   -126.00-100.00   0.50   10.00    -- -104.00 -33.00-120.00   52
 78  \w   -128.00 -80.00   0.50   10.00    -- -104.00 -68.00-180.00   96
 79  \w   -104.00 -78.00   0.50   10.00    -- -104.00  89.00  90.13   52
 80  \w    -86.00 -36.00   0.50   10.00    -- -104.00  77.00  90.00  100
 81  \w   -171.00-135.00   0.50   10.00    -- -104.00 -68.00-180.00   72
 82  \w    -65.00 -40.00   0.50   10.00    -- -104.00 117.00 -90.00   50
 83  \w    -69.00 -34.00   0.50   10.00    -- -104.00  89.00  90.13   70
 84  \w   -112.00 -43.00   0.50   10.00    -- -104.00 128.00 -13.57  138
 85  \w   -110.00 -84.00   0.50   10.00    -- -104.00 117.00 -90.00   52
 86  \w   -115.00 -90.00   0.50   10.00    -- -104.00 -25.00  30.00   50
 87  \w   -149.00-100.00   0.50   10.00    -- -104.00 -87.00-150.00   98
 88  \w   -172.00 -82.00   0.50   10.00    -- -104.00 -59.00 -30.00  180
 89  \w   -103.00 -42.00   0.50   10.00    -- -104.00  96.00 120.00  122
 90  \w   -168.00-118.00   0.50   10.00    -- -104.00 -77.00  60.00  100
 91  \w   -102.00 -77.00   0.50   10.00    -- -104.00 -77.00  60.00   50
 92  \w   -105.00 -60.00   0.50   10.00    -- -104.00 117.00-120.00   90
 93  \w   -109.00 -40.00   0.50   10.00    -- -104.00 117.00 -60.00  138
 94  \w   -105.00 -63.00   0.50   10.00    -- -104.00  86.00-128.49   84
 95  \w    -90.00 -64.00   0.50   10.00    -- -104.00  77.00  30.00   52
 96  \w    -99.00 -73.00   0.50   10.00    -- -104.00 102.00  75.45   52
 97  \w    -99.00 -73.00   0.50   10.00    -- -104.00  96.00 -30.00   52
 98  \w    -56.00 -31.00   0.50   10.00    -- -104.00  96.00  60.00   50
 99  \w   -146.00 -94.00   0.50   10.00    -- -104.00 -33.00  30.00  104
100  \w   -155.00-130.00   0.50   10.00    -- -104.00 -33.00 150.00   50
101  \w   -168.00-114.00   0.50   10.00    -- -104.00-123.00-102.39  108
102  \w   -159.00-126.00   0.50   10.00    -- -104.00 -42.00-150.00   66
103  \w   -150.00-125.00   0.50   10.00    -- -104.00 -42.00 -30.00   50
104  \w   -122.00 -96.00   0.50   10.00    -- -104.00 -42.00   0.00   52
105  \w   -149.00-117.00   0.50   10.00    -- -104.00-121.00 126.08   64
106  \w   -151.00-125.00   0.50   10.00    -- -104.00 -97.00  36.01   52
107  \w     42.00  67.00   0.50   10.00    --  104.00 -59.00  90.00   50
108  \w    131.00 156.00   0.50   10.00    --  104.00  59.00 -30.00   50
109  \w    107.00 135.00   0.50   10.00    --  104.00 117.00  30.00   56
110  \w    116.00 141.00   0.50   10.00    --  104.00  25.00 -60.00   50
111  \w     98.00 123.00   0.50   10.00    --  104.00 120.00-173.00   50
;
_diffrn_measurement_device 'four-circle diffractometer'
_diffrn_measurement_device_type 'XtaLAB Synergy, Single source at home/near, HyPix3000'
_diffrn_measurement_method '\w scans'
_diffrn_orient_matrix_type 'CrysAlisPro convention (1999,Acta A55,543-557)'
_diffrn_orient_matrix_UB_11 0.0283894000
_diffrn_orient_matrix_UB_12 0.0765279000
_diffrn_orient_matrix_UB_13 0.0476917000
_diffrn_orient_matrix_UB_21 -0.0204495000
_diffrn_orient_matrix_UB_22 0.1052425000
_diffrn_orient_matrix_UB_23 -0.0346835000
_diffrn_orient_matrix_UB_31 -0.1039002000
_diffrn_orient_matrix_UB_32 0.0001526000
_diffrn_orient_matrix_UB_33 0.0070250000
_diffrn_radiation_monochromator mirror
_diffrn_radiation_probe x-ray
_diffrn_radiation_type 'Cu K\a'
_diffrn_radiation_wavelength 1.54184
_diffrn_reflns_av_R_equivalents 0.0686
_diffrn_reflns_av_unetI/netI 0.0342
_diffrn_reflns_Laue_measured_fraction_full 0.997
_diffrn_reflns_Laue_measured_fraction_max 0.991
_diffrn_reflns_limit_h_max 13
_diffrn_reflns_limit_h_min -17
_diffrn_reflns_limit_k_max 14
_diffrn_reflns_limit_k_min -14
_diffrn_reflns_limit_l_max 32
_diffrn_reflns_limit_l_min -32
_diffrn_reflns_number 67895
_diffrn_reflns_point_group_measured_fraction_full 0.997
_diffrn_reflns_point_group_measured_fraction_max 0.991
_diffrn_reflns_theta_full 70.000
_diffrn_reflns_theta_max 73.674
_diffrn_reflns_theta_min 6.339
_diffrn_source 'micro-focus sealed X-ray tube'
_diffrn_source_type 'PhotonJet (Cu) X-ray Source'
_exptl_absorpt_coefficient_mu 3.192
_exptl_absorpt_correction_T_max 1.00000
_exptl_absorpt_correction_T_min 0.81487
_exptl_absorpt_correction_type multi-scan
_exptl_absorpt_process_details
;
CrysAlisPro 1.171.44.94a (Rigaku Oxford Diffraction, 2025)
Empirical absorption correction using spherical harmonics,
implemented in SCALE3 ABSPACK scaling algorithm.
;
_exptl_crystal_colour red
_exptl_crystal_density_diffrn 1.395
_exptl_crystal_description prism
_exptl_crystal_F_000 1904
_exptl_crystal_size_max 0.14
_exptl_crystal_size_mid 0.07
_exptl_crystal_size_min 0.05
_refine_diff_density_max 2.476
_refine_diff_density_min -0.663
_refine_diff_density_rms 0.107
_refine_ls_extinction_method none
_refine_ls_goodness_of_fit_ref 1.027
_refine_ls_hydrogen_treatment constr
_refine_ls_matrix_type full
_refine_ls_number_parameters 547
_refine_ls_number_reflns 8826
_refine_ls_number_restraints 0
_refine_ls_restrained_S_all 1.027
_refine_ls_R_factor_all 0.0638
_refine_ls_R_factor_gt 0.0561
_refine_ls_shift/su_max 0.002
_refine_ls_shift/su_mean 0.000
_refine_ls_structure_factor_coef Fsqd
_refine_ls_weighting_details 'w=1/[\s^2^(Fo^2^)+(0.0914P)^2^+5.1553P] where P=(Fo^2^+2Fc^2^)/3'
_refine_ls_weighting_scheme calc
_refine_ls_wR_factor_gt 0.1452
_refine_ls_wR_factor_ref 0.1512
_reflns_Friedel_coverage 0.000
_reflns_number_gt 7577
_reflns_number_total 8826
_reflns_threshold_expression 'I > 2\s(I)'
_cod_data_source_file d5cc06477e2.cif
_cod_data_source_block sb060_auto_smart_abs
_cod_original_formula_sum 'C27 H25 N2 Rb1'
_cod_database_code 7135308
_shelx_shelxl_version_number 2019/3
_shelx_space_group_comment
;
The symmetry employed for this shelxl refinement is uniquely defined
by the following loop, which should always be used as a source of
symmetry information in preference to the above space-group names.
They are only intended as comments.
;
_shelx_estimated_absorpt_t_max 0.857
_shelx_estimated_absorpt_t_min 0.664
_diffrn_oxdiff_digest_od_ed
;

;
_olex2_refinement_description
;
1. Fixed Uiso
 At 1.2 times of:
  All C(H) groups, All C(H,H) groups
 At 1.5 times of:
  All C(H,H,H) groups
2.a Secondary CH2 refined with riding coordinates:
 C4(H4A,H4B), C5(H5A,H5B), C31(H31A,H31B), C32(H32A,H32B)
2.b Aromatic/amide H refined with riding coordinates:
 C2(H2), C3(H3), C8(H8), C9(H9), C10(H10), C11(H11), C14(H14), C15(H15),
 C16(H16), C17(H17), C21(H21), C23(H23), C29(H29), C30(H30), C35(H35), C36(H36),
  C37(H37), C38(H38), C41(H41), C42(H42), C43(H43), C44(H44), C48(H48), C50(H50)
2.c Idealised Me refined as rotating group:
 C25(H25A,H25B,H25C), C26(H26A,H26B,H26C), C27(H27A,H27B,H27C), C52(H52A,H52B,
 H52C), C53(H53A,H53B,H53C), C54(H54A,H54B,H54C)
;
_olex2_submission_special_instructions 'No special instructions were received'
_oxdiff_exptl_absorpt_empirical_details
;
Empirical correction (ABSPACK) includes:
- Absorption correction using spherical harmonics
- Frame scaling
;
_oxdiff_exptl_absorpt_empirical_full_max 1.416
_oxdiff_exptl_absorpt_empirical_full_min 0.793

loop_
_space_group_symop_operation_xyz
'x, y, z'
'-x, y+1/2, -z+1/2'
'-x, -y, -z'
'x, -y-1/2, z-1/2'

loop_
_atom_site_label
_atom_site_type_symbol
_atom_site_fract_x
_atom_site_fract_y
_atom_site_fract_z
_atom_site_U_iso_or_equiv
_atom_site_adp_type
_atom_site_occupancy
_atom_site_site_symmetry_order
_atom_site_calc_flag
_atom_site_refinement_flags_posn
_atom_site_refinement_flags_adp
_atom_site_refinement_flags_occupancy
_atom_site_disorder_assembly
_atom_site_disorder_group
Rb1 Rb 0.93672(2) 0.46671(3) 0.73071(2) 0.03909(12) Uani 1 1 d . . . . .
Rb2 Rb 0.55372(2) 0.78605(3) 0.78227(2) 0.04268(12) Uani 1 1 d . . . . .
N1 N 0.7208(2) 0.6785(2) 0.65595(12) 0.0368(6) Uani 1 1 d . . . . .
N2 N 0.7479(2) 0.5428(2) 0.60869(12) 0.0372(6) Uani 1 1 d . . . . .
N3 N 0.7779(2) 0.5840(2) 0.86114(12) 0.0367(6) Uani 1 1 d . . . . .
N4 N 0.7463(2) 0.7252(2) 0.90419(12) 0.0383(6) Uani 1 1 d . . . . .
C1 C 0.7665(2) 0.5772(3) 0.65881(14) 0.0354(7) Uani 1 1 d . . . . .
C2 C 0.6763(3) 0.7066(3) 0.60632(16) 0.0443(8) Uani 1 1 d . . . . .
H2 H 0.641297 0.773487 0.595631 0.053 Uiso 1 1 calc R U . . .
C3 C 0.6922(3) 0.6207(3) 0.57617(16) 0.0467(9) Uani 1 1 d . . . . .
H3 H 0.670101 0.614253 0.539970 0.056 Uiso 1 1 calc R U . . .
C4 C 0.7244(2) 0.7552(3) 0.69898(14) 0.0366(7) Uani 1 1 d . . . . .
H4A H 0.737756 0.711433 0.731504 0.044 Uiso 1 1 calc R U . . .
H4B H 0.661402 0.791510 0.696111 0.044 Uiso 1 1 calc R U . . .
C5 C 0.8008(2) 0.8474(3) 0.70129(15) 0.0365(7) Uani 1 1 d . . . . .
H5A H 0.783383 0.896172 0.670439 0.044 Uiso 1 1 calc R U . . .
H5B H 0.801280 0.895190 0.732009 0.044 Uiso 1 1 calc R U . . .
C6 C 0.8991(2) 0.8013(3) 0.70371(14) 0.0337(7) Uani 1 1 d . . . . .
C7 C 0.9543(2) 0.7419(3) 0.74512(14) 0.0329(7) Uani 1 1 d . . . . .
C8 C 0.9385(2) 0.7156(3) 0.79509(14) 0.0377(7) Uani 1 1 d . . . . .
H8 H 0.881630 0.739519 0.805001 0.045 Uiso 1 1 calc R U . . .
C9 C 1.0057(3) 0.6554(3) 0.82903(15) 0.0425(8) Uani 1 1 d . . . . .
H9 H 0.994629 0.637717 0.862277 0.051 Uiso 1 1 calc R U . . .
C10 C 1.0912(3) 0.6193(3) 0.81522(15) 0.0423(8) Uani 1 1 d . . . . .
H10 H 1.136344 0.576882 0.839037 0.051 Uiso 1 1 calc R U . . .
C11 C 1.1093(2) 0.6451(3) 0.76769(14) 0.0368(7) Uani 1 1 d . . . . .
H11 H 1.167338 0.621799 0.758980 0.044 Uiso 1 1 calc R U . . .
C12 C 1.0423(2) 0.7059(3) 0.73186(14) 0.0341(7) Uani 1 1 d . . . . .
C13 C 1.0393(2) 0.7422(3) 0.68000(14) 0.0342(7) Uani 1 1 d . . . . .
C14 C 1.1027(2) 0.7284(3) 0.64634(14) 0.0360(7) Uani 1 1 d . . . . .
H14 H 1.161166 0.689456 0.657455 0.043 Uiso 1 1 calc R U . . .
C15 C 1.0793(3) 0.7719(3) 0.59718(15) 0.0414(8) Uani 1 1 d . . . . .
H15 H 1.121607 0.762739 0.574215 0.050 Uiso 1 1 calc R U . . .
C16 C 0.9925(3) 0.8300(3) 0.58081(15) 0.0419(8) Uani 1 1 d . . . . .
H16 H 0.977716 0.859948 0.546848 0.050 Uiso 1 1 calc R U . . .
C17 C 0.9288(3) 0.8446(3) 0.61261(14) 0.0393(7) Uani 1 1 d . . . . .
H17 H 0.870898 0.884108 0.600637 0.047 Uiso 1 1 calc R U . . .
C18 C 0.9500(2) 0.8005(3) 0.66318(14) 0.0336(7) Uani 1 1 d . . . . .
C19 C 0.7789(3) 0.4384(3) 0.59066(13) 0.0379(7) Uani 1 1 d . . . . .
C20 C 0.7348(3) 0.3377(3) 0.60101(14) 0.0380(7) Uani 1 1 d . . . . .
C21 C 0.7636(3) 0.2387(3) 0.58062(14) 0.0404(8) Uani 1 1 d . . . . .
H21 H 0.733938 0.169817 0.586824 0.048 Uiso 1 1 calc R U . . .
C22 C 0.8337(3) 0.2362(3) 0.55160(14) 0.0423(8) Uani 1 1 d . . . . .
C23 C 0.8765(3) 0.3375(3) 0.54282(14) 0.0439(8) Uani 1 1 d . . . . .
H23 H 0.925100 0.336891 0.523314 0.053 Uiso 1 1 calc R U . . .
C24 C 0.8503(3) 0.4399(3) 0.56173(14) 0.0412(8) Uani 1 1 d . . . . .
C25 C 0.6608(3) 0.3365(3) 0.63365(17) 0.0482(9) Uani 1 1 d . . . . .
H25A H 0.626633 0.264394 0.629118 0.072 Uiso 1 1 calc R U . . .
H25B H 0.615809 0.398530 0.623176 0.072 Uiso 1 1 calc R U . . .
H25C H 0.691708 0.345856 0.669959 0.072 Uiso 1 1 calc R U . . .
C26 C 0.8623(3) 0.1255(3) 0.53068(16) 0.0525(10) Uani 1 1 d . . . . .
H26A H 0.811758 0.100099 0.502256 0.079 Uiso 1 1 calc R U . . .
H26B H 0.872348 0.068571 0.558120 0.079 Uiso 1 1 calc R U . . .
H26C H 0.921326 0.135965 0.518089 0.079 Uiso 1 1 calc R U . . .
C27 C 0.8969(3) 0.5491(3) 0.55075(16) 0.0498(9) Uani 1 1 d . . . . .
H27A H 0.952336 0.532298 0.535740 0.075 Uiso 1 1 calc R U . . .
H27B H 0.917303 0.591233 0.582938 0.075 Uiso 1 1 calc R U . . .
H27C H 0.851301 0.594502 0.526439 0.075 Uiso 1 1 calc R U . . .
C28 C 0.7289(2) 0.6833(3) 0.85500(14) 0.0369(7) Uani 1 1 d . . . . .
C29 C 0.8230(3) 0.5649(3) 0.91182(16) 0.0447(8) Uani 1 1 d . . . . .
H29 H 0.860770 0.501219 0.924718 0.054 Uiso 1 1 calc R U . . .
C30 C 0.8028(3) 0.6541(3) 0.93920(16) 0.0462(9) Uani 1 1 d . . . . .
H30 H 0.823250 0.665969 0.975227 0.055 Uiso 1 1 calc R U . . .
C31 C 0.7764(2) 0.5026(3) 0.81999(15) 0.0378(7) Uani 1 1 d . . . . .
H31A H 0.839779 0.466608 0.824344 0.045 Uiso 1 1 calc R U . . .
H31B H 0.763863 0.542777 0.786511 0.045 Uiso 1 1 calc R U . . .
C32 C 0.7010(2) 0.4108(3) 0.81893(16) 0.0412(8) Uani 1 1 d . . . . .
H32A H 0.702994 0.359037 0.789835 0.049 Uiso 1 1 calc R U . . .
H32B H 0.717292 0.366261 0.851154 0.049 Uiso 1 1 calc R U . . .
C33 C 0.6013(2) 0.4549(3) 0.81355(16) 0.0390(8) Uani 1 1 d . . . . .
C34 C 0.5461(2) 0.5063(3) 0.77009(15) 0.0373(7) Uani 1 1 d . . . . .
C35 C 0.5636(3) 0.5326(3) 0.72089(15) 0.0428(8) Uani 1 1 d . . . . .
H35 H 0.622796 0.512384 0.712673 0.051 Uiso 1 1 calc R U . . .
C36 C 0.4960(3) 0.5872(4) 0.68459(16) 0.0477(9) Uani 1 1 d . . . . .
H36 H 0.509244 0.604232 0.651722 0.057 Uiso 1 1 calc R U . . .
C37 C 0.4072(3) 0.6181(4) 0.69581(16) 0.0512(10) Uani 1 1 d . . . . .
H37 H 0.361279 0.655780 0.670505 0.061 Uiso 1 1 calc R U . . .
C38 C 0.3871(3) 0.5938(3) 0.74337(16) 0.0452(9) Uani 1 1 d . . . . .
H38 H 0.326956 0.613856 0.750390 0.054 Uiso 1 1 calc R U . . .
C39 C 0.4545(2) 0.5400(3) 0.78137(15) 0.0380(7) Uani 1 1 d . . . . .
C40 C 0.4567(2) 0.5084(3) 0.83358(15) 0.0367(7) Uani 1 1 d . . . . .
C41 C 0.3907(3) 0.5214(3) 0.86583(16) 0.0407(8) Uani 1 1 d . . . . .
H41 H 0.330074 0.553802 0.852693 0.049 Uiso 1 1 calc R U . . .
C42 C 0.4143(3) 0.4869(3) 0.91642(17) 0.0459(9) Uani 1 1 d . . . . .
H42 H 0.370230 0.496571 0.938410 0.055 Uiso 1 1 calc R U . . .
C43 C 0.5035(3) 0.4373(3) 0.93559(18) 0.0484(9) Uani 1 1 d . . . . .
H43 H 0.518422 0.413115 0.970497 0.058 Uiso 1 1 calc R U . . .
C44 C 0.5698(3) 0.4228(3) 0.90523(17) 0.0458(9) Uani 1 1 d . . . . .
H44 H 0.629993 0.390194 0.919237 0.055 Uiso 1 1 calc R U . . .
C45 C 0.5475(3) 0.4570(3) 0.85303(16) 0.0401(8) Uani 1 1 d . . . . .
C46 C 0.7089(3) 0.8310(3) 0.91739(13) 0.0372(7) Uani 1 1 d . . . . .
C47 C 0.6226(3) 0.8321(3) 0.93419(13) 0.0385(7) Uani 1 1 d . . . . .
C48 C 0.5874(3) 0.9357(3) 0.94630(14) 0.0400(8) Uani 1 1 d . . . . .
H48 H 0.527810 0.938222 0.956603 0.048 Uiso 1 1 calc R U . . .
C49 C 0.6371(3) 1.0359(3) 0.94373(14) 0.0417(8) Uani 1 1 d . . . . .
C50 C 0.7233(3) 1.0309(3) 0.92742(15) 0.0443(8) Uani 1 1 d . . . . .
H50 H 0.758228 1.098567 0.926022 0.053 Uiso 1 1 calc R U . . .
C51 C 0.7600(3) 0.9292(3) 0.91308(15) 0.0431(8) Uani 1 1 d . . . . .
C52 C 0.5712(3) 0.7238(3) 0.94060(17) 0.0484(9) Uani 1 1 d . . . . .
H52A H 0.558786 0.682152 0.907945 0.073 Uiso 1 1 calc R U . . .
H52B H 0.510710 0.741198 0.950594 0.073 Uiso 1 1 calc R U . . .
H52C H 0.610583 0.677564 0.967424 0.073 Uiso 1 1 calc R U . . .
C53 C 0.6001(3) 1.1470(3) 0.95912(17) 0.0503(9) Uani 1 1 d . . . . .
H53A H 0.536631 1.136157 0.966573 0.075 Uiso 1 1 calc R U . . .
H53B H 0.596463 1.201351 0.930865 0.075 Uiso 1 1 calc R U . . .
H53C H 0.643252 1.175967 0.989924 0.075 Uiso 1 1 calc R U . . .
C54 C 0.8511(3) 0.9261(4) 0.8939(2) 0.0607(12) Uani 1 1 d . . . . .
H54A H 0.893828 0.869750 0.913480 0.091 Uiso 1 1 calc R U . . .
H54B H 0.881437 1.000593 0.898452 0.091 Uiso 1 1 calc R U . . .
H54C H 0.837649 0.905941 0.857279 0.091 Uiso 1 1 calc R U . . .

loop_
_atom_site_aniso_label
_atom_site_aniso_U_11
_atom_site_aniso_U_22
_atom_site_aniso_U_33
_atom_site_aniso_U_23
_atom_site_aniso_U_13
_atom_site_aniso_U_12
Rb1 0.03019(18) 0.03044(18) 0.0545(2) 0.00416(13) 0.00367(14) 0.00171(12)
Rb2 0.03375(19) 0.0371(2) 0.0557(2) 0.00051(14) 0.00559(15) 0.00448(13)
N1 0.0284(13) 0.0332(14) 0.0471(16) 0.0034(12) 0.0038(12) 0.0000(11)
N2 0.0375(15) 0.0297(14) 0.0413(15) 0.0041(12) 0.0009(12) 0.0012(11)
N3 0.0323(14) 0.0302(14) 0.0488(16) 0.0040(12) 0.0116(12) 0.0018(11)
N4 0.0344(14) 0.0340(15) 0.0452(16) 0.0069(12) 0.0049(12) 0.0022(12)
C1 0.0282(15) 0.0333(17) 0.0435(18) 0.0039(14) 0.0043(13) 0.0002(13)
C2 0.0429(19) 0.0333(18) 0.051(2) 0.0035(15) -0.0029(16) 0.0025(15)
C3 0.052(2) 0.0361(19) 0.046(2) 0.0053(15) -0.0052(17) 0.0018(16)
C4 0.0279(15) 0.0324(16) 0.0494(19) 0.0006(14) 0.0077(14) 0.0028(13)
C5 0.0280(15) 0.0313(16) 0.0512(19) 0.0006(14) 0.0103(14) 0.0036(13)
C6 0.0290(15) 0.0281(15) 0.0446(18) -0.0004(13) 0.0086(13) -0.0012(12)
C7 0.0293(15) 0.0231(14) 0.0466(18) -0.0034(13) 0.0088(13) -0.0029(12)
C8 0.0305(16) 0.0363(17) 0.0463(19) -0.0030(14) 0.0075(14) -0.0015(13)
C9 0.0371(18) 0.046(2) 0.0438(19) 0.0022(16) 0.0071(15) -0.0007(15)
C10 0.0318(17) 0.0430(19) 0.051(2) 0.0042(16) 0.0060(15) 0.0017(14)
C11 0.0270(15) 0.0310(16) 0.052(2) -0.0015(14) 0.0065(14) 0.0012(13)
C12 0.0286(15) 0.0278(15) 0.0461(18) -0.0029(13) 0.0083(14) -0.0022(12)
C13 0.0316(16) 0.0232(14) 0.0494(19) 0.0006(13) 0.0125(14) -0.0031(12)
C14 0.0302(16) 0.0285(15) 0.0517(19) 0.0000(14) 0.0138(14) -0.0031(12)
C15 0.0396(18) 0.0349(17) 0.053(2) -0.0027(15) 0.0175(16) -0.0085(14)
C16 0.0427(19) 0.0373(18) 0.047(2) 0.0014(15) 0.0116(16) -0.0060(15)
C17 0.0372(17) 0.0325(17) 0.0482(19) 0.0015(14) 0.0086(15) -0.0028(14)
C18 0.0300(15) 0.0254(15) 0.0462(18) 0.0004(13) 0.0095(14) -0.0017(12)
C19 0.0407(18) 0.0334(17) 0.0367(17) 0.0028(13) 0.0011(14) -0.0003(14)
C20 0.0391(18) 0.0339(17) 0.0398(17) 0.0035(14) 0.0051(14) -0.0001(14)
C21 0.0450(19) 0.0342(17) 0.0409(18) 0.0013(14) 0.0066(15) -0.0037(15)
C22 0.054(2) 0.0365(18) 0.0356(17) 0.0006(14) 0.0081(15) -0.0006(16)
C23 0.050(2) 0.043(2) 0.0405(18) 0.0004(15) 0.0128(16) -0.0045(16)
C24 0.048(2) 0.0379(18) 0.0367(17) 0.0003(14) 0.0072(15) -0.0050(15)
C25 0.044(2) 0.0372(19) 0.066(2) -0.0011(17) 0.0170(18) -0.0019(16)
C26 0.073(3) 0.041(2) 0.048(2) -0.0021(17) 0.021(2) -0.0011(19)
C27 0.060(2) 0.041(2) 0.050(2) -0.0027(17) 0.0156(19) -0.0097(18)
C28 0.0304(16) 0.0317(16) 0.0489(19) 0.0090(14) 0.0089(14) 0.0015(13)
C29 0.0404(19) 0.0396(19) 0.053(2) 0.0122(16) 0.0082(17) 0.0093(15)
C30 0.048(2) 0.040(2) 0.048(2) 0.0085(16) 0.0044(17) 0.0076(16)
C31 0.0296(16) 0.0323(16) 0.053(2) 0.0054(15) 0.0122(15) 0.0030(13)
C32 0.0342(17) 0.0311(17) 0.061(2) 0.0023(15) 0.0154(16) 0.0031(14)
C33 0.0319(17) 0.0290(16) 0.059(2) -0.0007(15) 0.0161(15) -0.0007(13)
C34 0.0299(16) 0.0318(16) 0.051(2) -0.0078(14) 0.0102(14) -0.0041(13)
C35 0.0336(17) 0.044(2) 0.052(2) -0.0090(16) 0.0122(16) -0.0028(15)
C36 0.0389(19) 0.058(2) 0.046(2) -0.0039(18) 0.0073(16) -0.0002(17)
C37 0.0370(19) 0.067(3) 0.047(2) -0.0033(19) 0.0026(16) 0.0063(18)
C38 0.0301(17) 0.052(2) 0.054(2) -0.0125(17) 0.0081(15) 0.0020(15)
C39 0.0294(16) 0.0333(17) 0.052(2) -0.0086(15) 0.0106(15) -0.0040(13)
C40 0.0309(16) 0.0253(15) 0.057(2) -0.0048(14) 0.0157(15) -0.0034(12)
C41 0.0345(17) 0.0289(16) 0.062(2) -0.0074(15) 0.0177(16) -0.0061(13)
C42 0.044(2) 0.0330(17) 0.067(2) -0.0028(17) 0.0282(19) -0.0061(15)
C43 0.054(2) 0.0339(18) 0.062(2) 0.0059(17) 0.0226(19) -0.0031(16)
C44 0.0421(19) 0.0311(17) 0.067(2) 0.0083(17) 0.0178(18) 0.0021(15)
C45 0.0358(18) 0.0279(16) 0.060(2) 0.0003(15) 0.0168(16) -0.0008(13)
C46 0.0381(17) 0.0340(17) 0.0373(17) 0.0027(13) 0.0027(14) -0.0001(14)
C47 0.0434(19) 0.0357(18) 0.0359(17) 0.0005(14) 0.0066(14) -0.0020(15)
C48 0.045(2) 0.0373(18) 0.0377(17) -0.0017(14) 0.0085(15) 0.0002(15)
C49 0.050(2) 0.0331(18) 0.0389(18) 0.0004(14) 0.0026(16) 0.0022(15)
C50 0.046(2) 0.0326(18) 0.052(2) 0.0017(15) 0.0042(17) -0.0015(15)
C51 0.0385(18) 0.0365(18) 0.052(2) 0.0056(15) 0.0035(16) -0.0010(15)
C52 0.053(2) 0.0371(19) 0.059(2) -0.0030(17) 0.0199(19) -0.0051(17)
C53 0.058(2) 0.0363(19) 0.055(2) -0.0023(17) 0.0072(19) 0.0031(17)
C54 0.046(2) 0.043(2) 0.097(4) 0.007(2) 0.023(2) -0.0046(18)

loop_
_atom_type_symbol
_atom_type_description
_atom_type_scat_dispersion_real
_atom_type_scat_dispersion_imag
_atom_type_scat_source
Rb Rb -0.4688 1.6079 'International Tables Vol C Tables 4.2.6.8 and 6.1.1.4'
N N 0.0311 0.0180 'International Tables Vol C Tables 4.2.6.8 and 6.1.1.4'
C C 0.0181 0.0091 'International Tables Vol C Tables 4.2.6.8 and 6.1.1.4'
H H 0.0000 0.0000 'International Tables Vol C Tables 4.2.6.8 and 6.1.1.4'

loop_
_geom_angle_atom_site_label_1
_geom_angle_atom_site_label_2
_geom_angle_atom_site_label_3
_geom_angle
_geom_angle_site_symmetry_1
_geom_angle_site_symmetry_3
_geom_angle_publ_flag
C1 Rb1 C6 168.42(9) . 2_746 ?
C1 Rb1 C7 71.44(9) . . ?
C1 Rb1 C7 143.32(9) . 2_746 ?
C1 Rb1 C8 82.27(9) . . ?
C1 Rb1 C9 105.35(9) . . ?
C1 Rb1 C10 121.42(9) . . ?
C1 Rb1 C11 111.81(9) . . ?
C1 Rb1 C12 86.81(9) . . ?
C1 Rb1 C12 127.53(9) . 2_746 ?
C1 Rb1 C13 133.94(8) . 2_746 ?
C1 Rb1 C18 155.22(8) . 2_746 ?
C6 Rb1 C7 120.10(8) 2_746 . ?
C6 Rb1 C8 108.72(9) 2_746 . ?
C6 Rb1 C9 85.49(9) 2_746 . ?
C6 Rb1 C10 70.16(9) 2_746 . ?
C6 Rb1 C13 39.93(8) 2_746 2_746 ?
C6 Rb1 C18 23.57(8) 2_746 2_746 ?
C7 Rb1 C6 25.25(9) 2_746 2_746 ?
C7 Rb1 C7 143.85(3) 2_746 . ?
C7 Rb1 C8 133.71(9) 2_746 . ?
C7 Rb1 C8 24.49(9) . . ?
C7 Rb1 C9 110.44(9) 2_746 . ?
C7 Rb1 C9 42.29(9) . . ?
C7 Rb1 C10 50.30(9) . . ?
C7 Rb1 C10 95.05(9) 2_746 . ?
C7 Rb1 C11 100.07(9) 2_746 . ?
C7 Rb1 C12 26.24(8) 2_746 2_746 ?
C7 Rb1 C12 122.71(8) 2_746 . ?
C7 Rb1 C13 40.15(8) 2_746 2_746 ?
C7 Rb1 C13 132.43(8) . 2_746 ?
C7 Rb1 C18 116.54(8) . 2_746 ?
C7 Rb1 C18 39.25(8) 2_746 2_746 ?
C8 Rb1 C9 23.28(9) . . ?
C8 Rb1 C13 109.05(8) . 2_746 ?
C8 Rb1 C18 97.35(8) . 2_746 ?
C9 Rb1 C13 90.45(9) . 2_746 ?
C9 Rb1 C18 75.15(8) . 2_746 ?
C10 Rb1 C8 42.27(9) . . ?
C10 Rb1 C9 24.15(9) . . ?
C10 Rb1 C13 89.85(9) . 2_746 ?
C10 Rb1 C18 68.55(8) . 2_746 ?
C11 Rb1 C6 78.88(8) . 2_746 ?
C11 Rb1 C7 44.33(8) . . ?
C11 Rb1 C8 50.14(8) . . ?
C11 Rb1 C9 42.43(9) . . ?
C11 Rb1 C10 23.96(9) . . ?
C11 Rb1 C13 108.87(9) . 2_746 ?
C11 Rb1 C18 85.62(8) . 2_746 ?
C12 Rb1 C6 41.91(8) 2_746 2_746 ?
C12 Rb1 C6 103.61(8) . 2_746 ?
C12 Rb1 C7 25.65(8) . . ?
C12 Rb1 C7 155.53(9) 2_746 . ?
C12 Rb1 C8 43.61(8) . . ?
C12 Rb1 C8 132.96(9) 2_746 . ?
C12 Rb1 C9 49.75(9) . . ?
C12 Rb1 C9 113.26(9) 2_746 . ?
C12 Rb1 C10 43.04(9) . . ?
C12 Rb1 C10 107.61(9) 2_746 . ?
C12 Rb1 C11 120.64(9) 2_746 . ?
C12 Rb1 C11 25.10(9) . . ?
C12 Rb1 C12 145.516(19) . 2_746 ?
C12 Rb1 C13 132.63(9) . 2_746 ?
C12 Rb1 C13 23.94(8) 2_746 2_746 ?
C12 Rb1 C18 39.50(8) 2_746 2_746 ?
C12 Rb1 C18 110.08(8) . 2_746 ?
C13 Rb1 C18 23.57(8) 2_746 2_746 ?
C28 Rb2 C4 77.02(9) . . ?
C28 Rb2 C33 164.03(8) . 2_656 ?
C28 Rb2 C34 146.94(10) . 2_656 ?
C28 Rb2 C34 71.04(9) . . ?
C28 Rb2 C35 134.21(10) . 2_656 ?
C28 Rb2 C35 81.03(10) . . ?
C28 Rb2 C36 103.77(10) . . ?
C28 Rb2 C37 120.06(10) . . ?
C28 Rb2 C38 111.59(10) . . ?
C28 Rb2 C39 87.21(9) . . ?
C28 Rb2 C39 126.33(9) . 2_656 ?
C33 Rb2 C4 91.37(8) 2_656 . ?
C34 Rb2 C4 81.61(8) . . ?
C34 Rb2 C4 96.76(9) 2_656 . ?
C34 Rb2 C33 118.59(9) . 2_656 ?
C34 Rb2 C33 22.51(9) 2_656 2_656 ?
C34 Rb2 C34 140.95(3) 2_656 . ?
C34 Rb2 C35 148.78(9) . 2_656 ?
C34 Rb2 C35 24.07(9) . . ?
C34 Rb2 C35 124.98(10) 2_656 . ?
C34 Rb2 C35 24.76(10) 2_656 2_656 ?
C34 Rb2 C36 102.40(10) 2_656 . ?
C34 Rb2 C36 41.80(10) . . ?
C34 Rb2 C37 49.58(10) . . ?
C34 Rb2 C37 91.38(10) 2_656 . ?
C34 Rb2 C38 101.36(10) 2_656 . ?
C34 Rb2 C39 25.16(8) 2_656 2_656 ?
C34 Rb2 C39 145.69(9) . 2_656 ?
C34 Rb2 C39 125.45(9) 2_656 . ?
C35 Rb2 C4 61.69(8) . . ?
C35 Rb2 C4 117.94(9) 2_656 . ?
C35 Rb2 C33 43.08(9) 2_656 2_656 ?
C35 Rb2 C33 103.28(9) . 2_656 ?
C35 Rb2 C35 144.756(19) 2_656 . ?
C35 Rb2 C36 121.88(10) 2_656 . ?
C35 Rb2 C36 23.05(10) . . ?
C35 Rb2 C37 104.59(10) 2_656 . ?
C35 Rb2 C39 42.42(9) 2_656 2_656 ?
C35 Rb2 C39 122.22(10) . 2_656 ?
C36 Rb2 C4 64.33(9) . . ?
C36 Rb2 C33 80.36(9) . 2_656 ?
C37 Rb2 C4 86.17(9) . . ?
C37 Rb2 C33 69.17(10) . 2_656 ?
C37 Rb2 C35 41.57(9) . . ?
C37 Rb2 C36 23.71(9) . . ?
C37 Rb2 C39 103.04(10) . 2_656 ?
C38 Rb2 C4 105.99(9) . . ?
C38 Rb2 C33 81.92(9) . 2_656 ?
C38 Rb2 C34 43.77(9) . . ?
C38 Rb2 C35 49.31(9) . . ?
C38 Rb2 C35 105.23(10) . 2_656 ?
C38 Rb2 C36 41.79(9) . . ?
C38 Rb2 C37 23.61(10) . . ?
C38 Rb2 C39 119.91(10) . 2_656 ?
C39 Rb2 C4 75.52(8) 2_656 . ?
C39 Rb2 C4 104.77(8) . . ?
C39 Rb2 C33 38.56(8) 2_656 2_656 ?
C39 Rb2 C33 106.55(9) . 2_656 ?
C39 Rb2 C34 25.68(8) . . ?
C39 Rb2 C35 124.25(9) . 2_656 ?
C39 Rb2 C35 43.19(9) . . ?
C39 Rb2 C36 104.38(10) 2_656 . ?
C39 Rb2 C36 49.26(10) . . ?
C39 Rb2 C37 42.43(10) . . ?
C39 Rb2 C38 24.63(10) . . ?
C39 Rb2 C39 144.260(19) . 2_656 ?
C1 N1 C2 112.9(3) . . ?
C1 N1 C4 124.6(3) . . ?
C2 N1 C4 122.3(3) . . ?
C1 N2 C3 112.2(3) . . ?
C1 N2 C19 124.9(3) . . ?
C3 N2 C19 122.9(3) . . ?
C28 N3 C29 112.6(3) . . ?
C28 N3 C31 123.7(3) . . ?
C29 N3 C31 123.5(3) . . ?
C28 N4 C30 112.7(3) . . ?
C28 N4 C46 123.0(3) . . ?
C30 N4 C46 124.4(3) . . ?
N1 C1 Rb1 136.4(2) . . ?
N2 C1 Rb1 116.8(2) . . ?
N2 C1 N1 102.3(3) . . ?
N1 C2 H2 126.8 . . ?
C3 C2 N1 106.5(3) . . ?
C3 C2 H2 126.8 . . ?
N2 C3 H3 126.9 . . ?
C2 C3 N2 106.2(3) . . ?
C2 C3 H3 126.9 . . ?
Rb2 C4 H4A 63.8 . . ?
Rb2 C4 H4B 44.3 . . ?
N1 C4 Rb2 128.3(2) . . ?
N1 C4 H4A 109.0 . . ?
N1 C4 H4B 109.0 . . ?
N1 C4 C5 112.7(3) . . ?
H4A C4 H4B 107.8 . . ?
C5 C4 Rb2 117.9(2) . . ?
C5 C4 H4A 109.0 . . ?
C5 C4 H4B 109.0 . . ?
C4 C5 H5A 108.9 . . ?
C4 C5 H5B 108.9 . . ?
H5A C5 H5B 107.7 . . ?
C6 C5 C4 113.5(3) . . ?
C6 C5 H5A 108.9 . . ?
C6 C5 H5B 108.9 . . ?
C5 C6 Rb1 111.9(2) . 2_756 ?
C7 C6 Rb1 69.80(18) . 2_756 ?
C7 C6 C5 126.2(3) . . ?
C7 C6 C18 107.0(3) . . ?
C18 C6 Rb1 88.80(19) . 2_756 ?
C18 C6 C5 126.5(3) . . ?
Rb1 C7 Rb1 154.55(11) 2_756 . ?
C6 C7 Rb1 112.8(2) . . ?
C6 C7 Rb1 84.95(19) . 2_756 ?
C6 C7 C8 131.7(3) . . ?
C6 C7 C12 109.9(3) . . ?
C8 C7 Rb1 99.6(2) . 2_756 ?
C8 C7 Rb1 82.42(19) . . ?
C8 C7 C12 118.4(3) . . ?
C12 C7 Rb1 82.72(18) . 2_756 ?
C12 C7 Rb1 74.28(18) . . ?
Rb1 C8 Rb1 124.87(10) . 2_756 ?
Rb1 C8 H8 118.6 . . ?
Rb1 C8 H8 107.1 2_756 . ?
C7 C8 Rb1 73.09(19) . . ?
C7 C8 Rb1 57.55(17) . 2_756 ?
C7 C8 H8 120.1 . . ?
C9 C8 Rb1 79.1(2) . . ?
C9 C8 Rb1 104.0(2) . 2_756 ?
C9 C8 C7 119.8(3) . . ?
C9 C8 H8 120.1 . . ?
Rb1 C9 H9 119.0 . . ?
C8 C9 Rb1 77.6(2) . . ?
C8 C9 H9 119.4 . . ?
C8 C9 C10 121.1(4) . . ?
C10 C9 Rb1 74.8(2) . . ?
C10 C9 H9 119.4 . . ?
Rb1 C10 H10 115.4 . . ?
C9 C10 Rb1 81.1(2) . . ?
C9 C10 H10 119.8 . . ?
C11 C10 Rb1 74.3(2) . . ?
C11 C10 C9 120.4(3) . . ?
C11 C10 H10 119.8 . . ?
Rb1 C11 H11 113.0 . . ?
C10 C11 Rb1 81.7(2) . . ?
C10 C11 H11 119.9 . . ?
C10 C11 C12 120.2(3) . . ?
C12 C11 Rb1 75.80(19) . . ?
C12 C11 H11 119.9 . . ?
Rb1 C12 Rb1 149.15(11) . 2_756 ?
C7 C12 Rb1 71.05(17) . 2_756 ?
C7 C12 Rb1 80.07(18) . . ?
C11 C12 Rb1 79.11(19) . . ?
C11 C12 Rb1 105.9(2) . 2_756 ?
C11 C12 C7 120.0(3) . . ?
C11 C12 C13 133.2(3) . . ?
C13 C12 Rb1 109.5(2) . . ?
C13 C12 Rb1 89.46(19) . 2_756 ?
C13 C12 C7 106.8(3) . . ?
C12 C13 Rb1 66.60(18) . 2_756 ?
C12 C13 C18 106.8(3) . . ?
C14 C13 Rb1 121.7(2) . 2_756 ?
C14 C13 C12 132.6(3) . . ?
C14 C13 C18 120.5(3) . . ?
C18 C13 Rb1 78.79(19) . 2_756 ?
C13 C14 H14 120.3 . . ?
C15 C14 C13 119.4(3) . . ?
C15 C14 H14 120.3 . . ?
C14 C15 H15 119.9 . . ?
C14 C15 C16 120.2(3) . . ?
C16 C15 H15 119.9 . . ?
C15 C16 H16 119.0 . . ?
C17 C16 C15 121.9(4) . . ?
C17 C16 H16 119.0 . . ?
C16 C17 H17 120.2 . . ?
C16 C17 C18 119.6(3) . . ?
C18 C17 H17 120.2 . . ?
C6 C18 Rb1 67.63(19) . 2_756 ?
C6 C18 C13 109.4(3) . . ?
C13 C18 Rb1 77.64(19) . 2_756 ?
C17 C18 Rb1 121.5(2) . 2_756 ?
C17 C18 C6 132.2(3) . . ?
C17 C18 C13 118.4(3) . . ?
C20 C19 N2 119.1(3) . . ?
C24 C19 N2 119.0(3) . . ?
C24 C19 C20 121.9(3) . . ?
C19 C20 C25 121.4(3) . . ?
C21 C20 C19 117.3(3) . . ?
C21 C20 C25 121.2(3) . . ?
C20 C21 H21 118.6 . . ?
C22 C21 C20 122.8(3) . . ?
C22 C21 H21 118.6 . . ?
C21 C22 C23 118.0(4) . . ?
C21 C22 C26 120.3(4) . . ?
C23 C22 C26 121.6(4) . . ?
C22 C23 H23 119.0 . . ?
C22 C23 C24 122.1(4) . . ?
C24 C23 H23 119.0 . . ?
C19 C24 C27 121.3(3) . . ?
C23 C24 C19 117.9(3) . . ?
C23 C24 C27 120.8(4) . . ?
C20 C25 H25A 109.5 . . ?
C20 C25 H25B 109.5 . . ?
C20 C25 H25C 109.5 . . ?
H25A C25 H25B 109.5 . . ?
H25A C25 H25C 109.5 . . ?
H25B C25 H25C 109.5 . . ?
C22 C26 H26A 109.5 . . ?
C22 C26 H26B 109.5 . . ?
C22 C26 H26C 109.5 . . ?
H26A C26 H26B 109.5 . . ?
H26A C26 H26C 109.5 . . ?
H26B C26 H26C 109.5 . . ?
C24 C27 H27A 109.5 . . ?
C24 C27 H27B 109.5 . . ?
C24 C27 H27C 109.5 . . ?
H27A C27 H27B 109.5 . . ?
H27A C27 H27C 109.5 . . ?
H27B C27 H27C 109.5 . . ?
N3 C28 Rb2 138.5(3) . . ?
N3 C28 N4 102.1(3) . . ?
N4 C28 Rb2 114.7(2) . . ?
N3 C29 H29 126.7 . . ?
C30 C29 N3 106.5(3) . . ?
C30 C29 H29 126.7 . . ?
N4 C30 H30 127.0 . . ?
C29 C30 N4 106.1(3) . . ?
C29 C30 H30 127.0 . . ?
Rb1 C31 H31A 48.6 . . ?
Rb1 C31 H31B 59.9 . . ?
N3 C31 Rb1 130.5(2) . . ?
N3 C31 H31A 109.0 . . ?
N3 C31 H31B 109.0 . . ?
N3 C31 C32 112.8(3) . . ?
H31A C31 H31B 107.8 . . ?
C32 C31 Rb1 116.3(2) . . ?
C32 C31 H31A 109.0 . . ?
C32 C31 H31B 109.0 . . ?
C31 C32 H32A 108.7 . . ?
C31 C32 H32B 108.7 . . ?
H32A C32 H32B 107.6 . . ?
C33 C32 C31 114.3(3) . . ?
C33 C32 H32A 108.7 . . ?
C33 C32 H32B 108.7 . . ?
C32 C33 Rb2 108.2(2) . 2_646 ?
C34 C33 Rb2 59.88(19) . 2_646 ?
C34 C33 C32 126.8(3) . . ?
C34 C33 C45 107.2(3) . . ?
C45 C33 Rb2 100.2(2) . 2_646 ?
C45 C33 C32 125.9(4) . . ?
Rb2 C34 Rb2 150.23(13) 2_646 . ?
C33 C34 Rb2 110.6(2) . . ?
C33 C34 Rb2 97.6(2) . 2_646 ?
C33 C34 C35 132.7(3) . . ?
C33 C34 C39 109.5(3) . . ?
C35 C34 Rb2 85.8(2) . 2_646 ?
C35 C34 Rb2 82.1(2) . . ?
C35 C34 C39 117.8(3) . . ?
C39 C34 Rb2 88.2(2) . 2_646 ?
C39 C34 Rb2 73.86(19) . . ?
Rb2 C35 Rb2 134.61(12) 2_646 . ?
Rb2 C35 H35 117.1 . . ?
Rb2 C35 H35 104.0 2_646 . ?
C34 C35 Rb2 73.9(2) . . ?
C34 C35 Rb2 69.4(2) . 2_646 ?
C34 C35 H35 119.5 . . ?
C36 C35 Rb2 96.4(2) . 2_646 ?
C36 C35 Rb2 80.2(2) . . ?
C36 C35 C34 120.9(3) . . ?
C36 C35 H35 119.5 . . ?
Rb2 C36 H36 118.5 . . ?
C35 C36 Rb2 76.8(2) . . ?
C35 C36 H36 119.7 . . ?
C35 C36 C37 120.7(4) . . ?
C37 C36 Rb2 75.9(2) . . ?
C37 C36 H36 119.7 . . ?
Rb2 C37 H37 116.4 . . ?
C36 C37 Rb2 80.4(2) . . ?
C36 C37 H37 119.9 . . ?
C38 C37 Rb2 74.0(2) . . ?
C38 C37 C36 120.2(4) . . ?
C38 C37 H37 119.9 . . ?
Rb2 C38 H38 113.3 . . ?
C37 C38 Rb2 82.4(3) . . ?
C37 C38 H38 119.7 . . ?
C37 C38 C39 120.7(3) . . ?
C39 C38 Rb2 74.9(2) . . ?
C39 C38 H38 119.7 . . ?
Rb2 C39 Rb2 139.53(12) . 2_646 ?
C34 C39 Rb2 66.63(18) . 2_646 ?
C34 C39 Rb2 80.45(19) . . ?
C38 C39 Rb2 95.5(2) . 2_646 ?
C38 C39 Rb2 80.4(2) . . ?
C38 C39 C34 119.7(3) . . ?
C38 C39 C40 133.8(3) . . ?
C40 C39 Rb2 107.8(2) . . ?
C40 C39 Rb2 103.8(2) . 2_646 ?
C40 C39 C34 106.5(3) . . ?
C39 C40 C45 107.3(3) . . ?
C41 C40 C39 132.5(3) . . ?
C41 C40 C45 120.2(4) . . ?
C40 C41 H41 120.1 . . ?
C42 C41 C40 119.8(4) . . ?
C42 C41 H41 120.1 . . ?
C41 C42 H42 120.0 . . ?
C41 C42 C43 120.0(4) . . ?
C43 C42 H42 120.0 . . ?
C42 C43 H43 119.0 . . ?
C44 C43 C42 121.9(4) . . ?
C44 C43 H43 119.0 . . ?
C43 C44 H44 120.3 . . ?
C43 C44 C45 119.4(4) . . ?
C45 C44 H44 120.3 . . ?
C33 C45 C40 109.5(3) . . ?
C44 C45 C33 131.8(3) . . ?
C44 C45 C40 118.7(3) . . ?
C47 C46 N4 119.0(3) . . ?
C51 C46 N4 118.6(3) . . ?
C51 C46 C47 122.3(3) . . ?
C46 C47 C52 121.0(3) . . ?
C48 C47 C46 118.0(3) . . ?
C48 C47 C52 121.0(3) . . ?
C47 C48 H48 119.1 . . ?
C47 C48 C49 121.8(4) . . ?
C49 C48 H48 119.1 . . ?
C48 C49 C53 121.3(4) . . ?
C50 C49 C48 118.3(3) . . ?
C50 C49 C53 120.4(4) . . ?
C49 C50 H50 119.0 . . ?
C49 C50 C51 122.0(4) . . ?
C51 C50 H50 119.0 . . ?
C46 C51 C50 117.5(4) . . ?
C46 C51 C54 121.3(4) . . ?
C50 C51 C54 121.2(4) . . ?
C47 C52 H52A 109.5 . . ?
C47 C52 H52B 109.5 . . ?
C47 C52 H52C 109.5 . . ?
H52A C52 H52B 109.5 . . ?
H52A C52 H52C 109.5 . . ?
H52B C52 H52C 109.5 . . ?
C49 C53 H53A 109.5 . . ?
C49 C53 H53B 109.5 . . ?
C49 C53 H53C 109.5 . . ?
H53A C53 H53B 109.5 . . ?
H53A C53 H53C 109.5 . . ?
H53B C53 H53C 109.5 . . ?
C51 C54 H54A 109.5 . . ?
C51 C54 H54B 109.5 . . ?
C51 C54 H54C 109.5 . . ?
H54A C54 H54B 109.5 . . ?
H54A C54 H54C 109.5 . . ?
H54B C54 H54C 109.5 . . ?

loop_
_geom_bond_atom_site_label_1
_geom_bond_atom_site_label_2
_geom_bond_distance
_geom_bond_site_symmetry_2
_geom_bond_publ_flag
Rb1 C1 3.067(3) . ?
Rb1 C6 3.277(3) 2_746 ?
Rb1 C7 3.088(3) 2_746 ?
Rb1 C7 3.284(3) . ?
Rb1 C8 3.402(4) . ?
Rb1 C9 3.421(4) . ?
Rb1 C10 3.342(4) . ?
Rb1 C11 3.251(3) . ?
Rb1 C12 3.238(3) 2_746 ?
Rb1 C12 3.209(3) . ?
Rb1 C13 3.528(3) 2_746 ?
Rb1 C18 3.543(3) 2_746 ?
Rb2 C4 3.635(4) . ?
Rb2 C28 3.088(3) . ?
Rb2 C33 3.618(4) 2_656 ?
Rb2 C34 3.157(3) 2_656 ?
Rb2 C34 3.327(4) . ?
Rb2 C35 3.363(4) 2_656 ?
Rb2 C35 3.430(4) . ?
Rb2 C36 3.472(4) . ?
Rb2 C37 3.414(4) . ?
Rb2 C38 3.310(4) . ?
Rb2 C39 3.241(3) . ?
Rb2 C39 3.438(3) 2_656 ?
N1 C1 1.362(4) . ?
N1 C2 1.380(5) . ?
N1 C4 1.450(5) . ?
N2 C1 1.362(5) . ?
N2 C3 1.397(5) . ?
N2 C19 1.428(5) . ?
N3 C28 1.363(4) . ?
N3 C29 1.385(5) . ?
N3 C31 1.452(5) . ?
N4 C28 1.369(5) . ?
N4 C30 1.386(5) . ?
N4 C46 1.434(5) . ?
C2 H2 0.9500 . ?
C2 C3 1.341(6) . ?
C3 H3 0.9500 . ?
C4 H4A 0.9900 . ?
C4 H4B 0.9900 . ?
C4 C5 1.540(5) . ?
C5 H5A 0.9900 . ?
C5 H5B 0.9900 . ?
C5 C6 1.503(4) . ?
C6 C7 1.404(5) . ?
C6 C18 1.417(5) . ?
C7 C8 1.423(5) . ?
C7 C12 1.443(4) . ?
C8 H8 0.9500 . ?
C8 C9 1.377(5) . ?
C9 H9 0.9500 . ?
C9 C10 1.417(5) . ?
C10 H10 0.9500 . ?
C10 C11 1.371(5) . ?
C11 H11 0.9500 . ?
C11 C12 1.404(5) . ?
C12 C13 1.432(5) . ?
C13 C14 1.408(5) . ?
C13 C18 1.444(5) . ?
C14 H14 0.9500 . ?
C14 C15 1.377(5) . ?
C15 H15 0.9500 . ?
C15 C16 1.412(5) . ?
C16 H16 0.9500 . ?
C16 C17 1.375(5) . ?
C17 H17 0.9500 . ?
C17 C18 1.412(5) . ?
C19 C20 1.403(5) . ?
C19 C24 1.400(5) . ?
C20 C21 1.388(5) . ?
C20 C25 1.500(5) . ?
C21 H21 0.9500 . ?
C21 C22 1.386(5) . ?
C22 C23 1.389(5) . ?
C22 C26 1.512(5) . ?
C23 H23 0.9500 . ?
C23 C24 1.393(5) . ?
C24 C27 1.511(5) . ?
C25 H25A 0.9800 . ?
C25 H25B 0.9800 . ?
C25 H25C 0.9800 . ?
C26 H26A 0.9800 . ?
C26 H26B 0.9800 . ?
C26 H26C 0.9800 . ?
C27 H27A 0.9800 . ?
C27 H27B 0.9800 . ?
C27 H27C 0.9800 . ?
C29 H29 0.9500 . ?
C29 C30 1.347(6) . ?
C30 H30 0.9500 . ?
C31 H31A 0.9900 . ?
C31 H31B 0.9900 . ?
C31 C32 1.531(5) . ?
C32 H32A 0.9900 . ?
C32 H32B 0.9900 . ?
C32 C33 1.502(5) . ?
C33 C34 1.398(5) . ?
C33 C45 1.422(5) . ?
C34 C35 1.412(5) . ?
C34 C39 1.462(5) . ?
C35 H35 0.9500 . ?
C35 C36 1.380(6) . ?
C36 H36 0.9500 . ?
C36 C37 1.415(6) . ?
C37 H37 0.9500 . ?
C37 C38 1.379(6) . ?
C38 H38 0.9500 . ?
C38 C39 1.399(6) . ?
C39 C40 1.427(5) . ?
C40 C41 1.408(5) . ?
C40 C45 1.436(5) . ?
C41 H41 0.9500 . ?
C41 C42 1.376(6) . ?
C42 H42 0.9500 . ?
C42 C43 1.406(6) . ?
C43 H43 0.9500 . ?
C43 C44 1.377(6) . ?
C44 H44 0.9500 . ?
C44 C45 1.414(6) . ?
C46 C47 1.399(5) . ?
C46 C51 1.392(5) . ?
C47 C48 1.389(5) . ?
C47 C52 1.506(5) . ?
C48 H48 0.9500 . ?
C48 C49 1.394(5) . ?
C49 C50 1.394(6) . ?
C49 C53 1.506(5) . ?
C50 H50 0.9500 . ?
C50 C51 1.397(5) . ?
C51 C54 1.497(6) . ?
C52 H52A 0.9800 . ?
C52 H52B 0.9800 . ?
C52 H52C 0.9800 . ?
C53 H53A 0.9800 . ?
C53 H53B 0.9800 . ?
C53 H53C 0.9800 . ?
C54 H54A 0.9800 . ?
C54 H54B 0.9800 . ?
C54 H54C 0.9800 . ?

loop_
_geom_torsion_atom_site_label_1
_geom_torsion_atom_site_label_2
_geom_torsion_atom_site_label_3
_geom_torsion_atom_site_label_4
_geom_torsion
_geom_torsion_site_symmetry_1
_geom_torsion_site_symmetry_2
_geom_torsion_site_symmetry_3
_geom_torsion_site_symmetry_4
_geom_torsion_publ_flag
Rb1 C6 C7 Rb1 -161.14(17) 2_756 . . . ?
Rb1 C6 C7 C8 98.3(4) 2_756 . . . ?
Rb1 C6 C7 C12 -80.4(2) 2_756 . . . ?
Rb1 C6 C18 C13 67.0(2) 2_756 . . . ?
Rb1 C6 C18 C17 -112.9(4) 2_756 . . . ?
Rb1 C7 C8 Rb1 -154.33(12) 2_756 . . . ?
Rb1 C7 C8 Rb1 154.33(12) . . . 2_756 ?
Rb1 C7 C8 C9 -88.0(3) 2_756 . . . ?
Rb1 C7 C8 C9 66.3(3) . . . . ?
Rb1 C7 C12 Rb1 -169.01(9) . . . 2_756 ?
Rb1 C7 C12 Rb1 169.01(9) 2_756 . . . ?
Rb1 C7 C12 C11 97.8(3) 2_756 . . . ?
Rb1 C7 C12 C11 -71.2(3) . . . . ?
Rb1 C7 C12 C13 107.5(2) . . . . ?
Rb1 C7 C12 C13 -83.4(2) 2_756 . . . ?
Rb1 C8 C9 Rb1 -123.51(12) 2_756 . . . ?
Rb1 C8 C9 C10 63.5(3) . . . . ?
Rb1 C8 C9 C10 -60.0(4) 2_756 . . . ?
Rb1 C9 C10 C11 65.8(3) . . . . ?
Rb1 C10 C11 C12 68.2(3) . . . . ?
Rb1 C11 C12 Rb1 148.67(13) . . . 2_756 ?
Rb1 C11 C12 C7 71.7(3) . . . . ?
Rb1 C11 C12 C13 -106.6(4) . . . . ?
Rb1 C12 C13 Rb1 155.17(17) . . . 2_756 ?
Rb1 C12 C13 C14 112.3(4) 2_756 . . . ?
Rb1 C12 C13 C14 -92.5(4) . . . . ?
Rb1 C12 C13 C18 85.8(3) . . . . ?
Rb1 C12 C13 C18 -69.4(2) 2_756 . . . ?
Rb1 C13 C14 C15 -95.1(3) 2_756 . . . ?
Rb1 C13 C18 C6 -60.6(2) 2_756 . . . ?
Rb1 C13 C18 C17 119.3(3) 2_756 . . . ?
Rb1 C31 C32 C33 -128.8(3) . . . . ?
Rb2 C4 C5 C6 134.5(2) . . . . ?
Rb2 C33 C34 Rb2 170.3(2) 2_646 . . . ?
Rb2 C33 C34 C35 -91.3(4) 2_646 . . . ?
Rb2 C33 C34 C39 90.8(3) 2_646 . . . ?
Rb2 C33 C45 C40 -60.3(3) 2_646 . . . ?
Rb2 C33 C45 C44 122.5(4) 2_646 . . . ?
Rb2 C34 C35 Rb2 -152.75(10) . . . 2_646 ?
Rb2 C34 C35 Rb2 152.75(10) 2_646 . . . ?
Rb2 C34 C35 C36 -67.6(4) . . . . ?
Rb2 C34 C35 C36 85.1(4) 2_646 . . . ?
Rb2 C34 C39 Rb2 155.93(10) . . . 2_646 ?
Rb2 C34 C39 Rb2 -155.93(10) 2_646 . . . ?
Rb2 C34 C39 C38 73.2(3) . . . . ?
Rb2 C34 C39 C38 -82.8(3) 2_646 . . . ?
Rb2 C34 C39 C40 98.2(2) 2_646 . . . ?
Rb2 C34 C39 C40 -105.9(2) . . . . ?
Rb2 C35 C36 Rb2 134.24(11) 2_646 . . . ?
Rb2 C35 C36 C37 69.8(4) 2_646 . . . ?
Rb2 C35 C36 C37 -64.5(4) . . . . ?
Rb2 C36 C37 C38 -65.0(4) . . . . ?
Rb2 C37 C38 C39 -67.4(3) . . . . ?
Rb2 C38 C39 Rb2 -139.35(11) . . . 2_646 ?
Rb2 C38 C39 C34 -73.2(3) . . . . ?
Rb2 C38 C39 C40 105.6(4) . . . . ?
Rb2 C39 C40 C41 93.3(4) . . . . ?
Rb2 C39 C40 C41 -112.4(4) 2_646 . . . ?
Rb2 C39 C40 C45 69.3(3) 2_646 . . . ?
Rb2 C39 C40 C45 -85.0(3) . . . . ?
N1 C2 C3 N2 -0.9(4) . . . . ?
N1 C4 C5 C6 -56.6(4) . . . . ?
N2 C19 C20 C21 176.8(3) . . . . ?
N2 C19 C20 C25 -4.3(5) . . . . ?
N2 C19 C24 C23 -177.4(3) . . . . ?
N2 C19 C24 C27 1.9(5) . . . . ?
N3 C29 C30 N4 -0.3(4) . . . . ?
N3 C31 C32 C33 57.6(4) . . . . ?
N4 C46 C47 C48 -179.4(3) . . . . ?
N4 C46 C47 C52 2.5(5) . . . . ?
N4 C46 C51 C50 -178.4(3) . . . . ?
N4 C46 C51 C54 1.5(6) . . . . ?
C1 N1 C2 C3 0.9(4) . . . . ?
C1 N1 C4 Rb2 -97.1(3) . . . . ?
C1 N1 C4 C5 95.4(4) . . . . ?
C1 N2 C3 C2 0.6(5) . . . . ?
C1 N2 C19 C20 73.1(5) . . . . ?
C1 N2 C19 C24 -108.9(4) . . . . ?
C2 N1 C1 Rb1 153.3(3) . . . . ?
C2 N1 C1 N2 -0.5(4) . . . . ?
C2 N1 C4 Rb2 88.7(4) . . . . ?
C2 N1 C4 C5 -78.8(4) . . . . ?
C3 N2 C1 Rb1 -160.1(2) . . . . ?
C3 N2 C1 N1 -0.1(4) . . . . ?
C3 N2 C19 C20 -105.3(4) . . . . ?
C3 N2 C19 C24 72.6(5) . . . . ?
C4 N1 C1 Rb1 -21.4(5) . . . . ?
C4 N1 C1 N2 -175.1(3) . . . . ?
C4 N1 C2 C3 175.7(3) . . . . ?
C4 C5 C6 Rb1 -148.5(2) . . . 2_756 ?
C4 C5 C6 C7 -68.1(5) . . . . ?
C4 C5 C6 C18 105.9(4) . . . . ?
C5 C6 C7 Rb1 -102.9(3) . . . 2_756 ?
C5 C6 C7 Rb1 96.0(3) . . . . ?
C5 C6 C7 C8 -4.6(6) . . . . ?
C5 C6 C7 C12 176.8(3) . . . . ?
C5 C6 C18 Rb1 116.7(3) . . . 2_756 ?
C5 C6 C18 C13 -176.3(3) . . . . ?
C5 C6 C18 C17 3.7(6) . . . . ?
C6 C7 C8 Rb1 113.9(4) . . . . ?
C6 C7 C8 Rb1 -91.7(4) . . . 2_756 ?
C6 C7 C8 C9 -179.7(4) . . . . ?
C6 C7 C12 Rb1 81.9(2) . . . 2_756 ?
C6 C7 C12 Rb1 -109.1(2) . . . . ?
C6 C7 C12 C11 179.7(3) . . . . ?
C6 C7 C12 C13 -1.5(4) . . . . ?
C7 C6 C18 Rb1 -68.4(2) . . . 2_756 ?
C7 C6 C18 C13 -1.4(4) . . . . ?
C7 C6 C18 C17 178.7(4) . . . . ?
C7 C8 C9 Rb1 -63.2(3) . . . . ?
C7 C8 C9 C10 0.3(6) . . . . ?
C7 C12 C13 Rb1 70.0(2) . . . 2_756 ?
C7 C12 C13 C14 -177.7(3) . . . . ?
C7 C12 C13 C18 0.6(4) . . . . ?
C8 C7 C12 Rb1 72.0(3) . . . . ?
C8 C7 C12 Rb1 -97.0(3) . . . 2_756 ?
C8 C7 C12 C11 0.9(5) . . . . ?
C8 C7 C12 C13 179.6(3) . . . . ?
C8 C9 C10 Rb1 -64.9(3) . . . . ?
C8 C9 C10 C11 0.9(6) . . . . ?
C9 C10 C11 Rb1 -69.4(3) . . . . ?
C9 C10 C11 C12 -1.2(6) . . . . ?
C10 C11 C12 Rb1 -71.4(3) . . . . ?
C10 C11 C12 Rb1 77.3(3) . . . 2_756 ?
C10 C11 C12 C7 0.3(5) . . . . ?
C10 C11 C12 C13 -178.0(4) . . . . ?
C11 C12 C13 Rb1 -111.5(4) . . . 2_756 ?
C11 C12 C13 C14 0.8(6) . . . . ?
C11 C12 C13 C18 179.1(4) . . . . ?
C12 C7 C8 Rb1 86.8(3) . . . 2_756 ?
C12 C7 C8 Rb1 -67.5(3) . . . . ?
C12 C7 C8 C9 -1.2(5) . . . . ?
C12 C13 C14 C15 178.7(3) . . . . ?
C12 C13 C18 Rb1 61.1(2) . . . 2_756 ?
C12 C13 C18 C6 0.5(4) . . . . ?
C12 C13 C18 C17 -179.6(3) . . . . ?
C13 C14 C15 C16 0.2(5) . . . . ?
C14 C13 C18 Rb1 -120.3(3) . . . 2_756 ?
C14 C13 C18 C6 179.1(3) . . . . ?
C14 C13 C18 C17 -1.0(5) . . . . ?
C14 C15 C16 C17 -0.5(6) . . . . ?
C15 C16 C17 C18 0.0(5) . . . . ?
C16 C17 C18 Rb1 93.3(4) . . . 2_756 ?
C16 C17 C18 C6 -179.3(4) . . . . ?
C16 C17 C18 C13 0.7(5) . . . . ?
C18 C6 C7 Rb1 -79.0(3) . . . . ?
C18 C6 C7 Rb1 82.2(2) . . . 2_756 ?
C18 C6 C7 C8 -179.5(3) . . . . ?
C18 C6 C7 C12 1.8(4) . . . . ?
C18 C13 C14 C15 0.5(5) . . . . ?
C19 N2 C1 Rb1 21.3(4) . . . . ?
C19 N2 C1 N1 -178.7(3) . . . . ?
C19 N2 C3 C2 179.3(3) . . . . ?
C19 C20 C21 C22 0.8(5) . . . . ?
C20 C19 C24 C23 0.5(5) . . . . ?
C20 C19 C24 C27 179.8(4) . . . . ?
C20 C21 C22 C23 0.0(6) . . . . ?
C20 C21 C22 C26 179.7(4) . . . . ?
C21 C22 C23 C24 -0.7(6) . . . . ?
C22 C23 C24 C19 0.4(6) . . . . ?
C22 C23 C24 C27 -178.9(4) . . . . ?
C24 C19 C20 C21 -1.1(5) . . . . ?
C24 C19 C20 C25 177.8(4) . . . . ?
C25 C20 C21 C22 -178.0(4) . . . . ?
C26 C22 C23 C24 179.7(4) . . . . ?
C28 N3 C29 C30 -0.1(4) . . . . ?
C28 N3 C31 Rb1 93.7(4) . . . . ?
C28 N3 C31 C32 -93.7(4) . . . . ?
C28 N4 C30 C29 0.6(4) . . . . ?
C28 N4 C46 C47 93.2(4) . . . . ?
C28 N4 C46 C51 -86.9(4) . . . . ?
C29 N3 C28 Rb2 -152.2(3) . . . . ?
C29 N3 C28 N4 0.4(4) . . . . ?
C29 N3 C31 Rb1 -91.7(4) . . . . ?
C29 N3 C31 C32 80.8(4) . . . . ?
C30 N4 C28 Rb2 159.8(2) . . . . ?
C30 N4 C28 N3 -0.6(4) . . . . ?
C30 N4 C46 C47 -86.3(4) . . . . ?
C30 N4 C46 C51 93.6(4) . . . . ?
C31 N3 C28 Rb2 22.8(5) . . . . ?
C31 N3 C28 N4 175.5(3) . . . . ?
C31 N3 C29 C30 -175.2(3) . . . . ?
C31 C32 C33 Rb2 134.6(3) . . . 2_646 ?
C31 C32 C33 C34 69.1(5) . . . . ?
C31 C32 C33 C45 -107.5(4) . . . . ?
C32 C33 C34 Rb2 90.9(4) . . . 2_646 ?
C32 C33 C34 Rb2 -98.7(4) . . . . ?
C32 C33 C34 C35 -0.4(7) . . . . ?
C32 C33 C34 C39 -178.3(3) . . . . ?
C32 C33 C45 C40 178.3(3) . . . . ?
C32 C33 C45 C44 1.1(6) . . . . ?
C33 C34 C35 Rb2 -110.8(4) . . . . ?
C33 C34 C35 Rb2 96.5(4) . . . 2_646 ?
C33 C34 C35 C36 -178.4(4) . . . . ?
C33 C34 C39 Rb2 106.6(3) . . . . ?
C33 C34 C39 Rb2 -97.4(3) . . . 2_646 ?
C33 C34 C39 C38 179.8(3) . . . . ?
C33 C34 C39 C40 0.7(4) . . . . ?
C34 C33 C45 C40 1.2(4) . . . . ?
C34 C33 C45 C44 -176.0(4) . . . . ?
C34 C35 C36 Rb2 64.4(3) . . . . ?
C34 C35 C36 C37 -0.1(6) . . . . ?
C34 C39 C40 C41 178.3(4) . . . . ?
C34 C39 C40 C45 0.0(4) . . . . ?
C35 C34 C39 Rb2 -71.6(3) . . . . ?
C35 C34 C39 Rb2 84.3(3) . . . 2_646 ?
C35 C34 C39 C38 1.5(5) . . . . ?
C35 C34 C39 C40 -177.5(3) . . . . ?
C35 C36 C37 Rb2 64.9(4) . . . . ?
C35 C36 C37 C38 -0.1(7) . . . . ?
C36 C37 C38 Rb2 68.4(4) . . . . ?
C36 C37 C38 C39 1.0(7) . . . . ?
C37 C38 C39 Rb2 -67.9(4) . . . 2_646 ?
C37 C38 C39 Rb2 71.4(4) . . . . ?
C37 C38 C39 C34 -1.7(6) . . . . ?
C37 C38 C39 C40 177.0(4) . . . . ?
C38 C39 C40 C41 -0.5(7) . . . . ?
C38 C39 C40 C45 -178.9(4) . . . . ?
C39 C34 C35 Rb2 -85.8(3) . . . 2_646 ?
C39 C34 C35 Rb2 67.0(3) . . . . ?
C39 C34 C35 C36 -0.6(5) . . . . ?
C39 C40 C41 C42 -176.7(4) . . . . ?
C39 C40 C45 C33 -0.7(4) . . . . ?
C39 C40 C45 C44 176.9(3) . . . . ?
C40 C41 C42 C43 -1.0(5) . . . . ?
C41 C40 C45 C33 -179.3(3) . . . . ?
C41 C40 C45 C44 -1.7(5) . . . . ?
C41 C42 C43 C44 0.7(6) . . . . ?
C42 C43 C44 C45 -1.0(6) . . . . ?
C43 C44 C45 C33 178.4(4) . . . . ?
C43 C44 C45 C40 1.4(5) . . . . ?
C45 C33 C34 Rb2 -92.0(3) . . . 2_646 ?
C45 C33 C34 Rb2 78.3(3) . . . . ?
C45 C33 C34 C35 176.7(4) . . . . ?
C45 C33 C34 C39 -1.2(4) . . . . ?
C45 C40 C41 C42 1.4(5) . . . . ?
C46 N4 C28 Rb2 -19.7(4) . . . . ?
C46 N4 C28 N3 179.8(3) . . . . ?
C46 N4 C30 C29 -179.9(3) . . . . ?
C46 C47 C48 C49 -2.2(5) . . . . ?
C47 C46 C51 C50 1.5(6) . . . . ?
C47 C46 C51 C54 -178.7(4) . . . . ?
C47 C48 C49 C50 1.4(6) . . . . ?
C47 C48 C49 C53 -177.4(4) . . . . ?
C48 C49 C50 C51 0.9(6) . . . . ?
C49 C50 C51 C46 -2.3(6) . . . . ?
C49 C50 C51 C54 177.8(4) . . . . ?
C51 C46 C47 C48 0.7(5) . . . . ?
C51 C46 C47 C52 -177.4(4) . . . . ?
C52 C47 C48 C49 175.9(4) . . . . ?
C53 C49 C50 C51 179.7(4) . . . . ?
